data_4003464
loop_
_publ_author_name
'Wang, Zheng'
'Zhu, Cheng-Yi'
'Wei, Zhang-Wen'
'Fan, Ya-Nan'
'Pan, Mei'

_publ_section_title
;
 Breathing-Ignited Long Persistent Luminescence in a Resilient
 Metal--Organic Framework
;
_journal_name_full 'Chemistry of Materials'
_journal_paper_doi 10.1021/acs.chemmater.9b04440
_journal_year 2020
_chemical_formula_sum 'C29 H19 Cd N7 O2'
_chemical_formula_weight 609.91
_space_group_crystal_system monoclinic
_space_group_IT_number 14
_space_group_name_Hall '-P 2ybc'
_space_group_name_H-M_alt 'P 1 21/c 1'
_atom_sites_solution_hydrogens geom
_audit_creation_method SHELXL-2014/7
_cell_angle_alpha 90
_cell_angle_beta 105.159(16)
_cell_angle_gamma 90
_cell_formula_units_Z 4
_cell_length_a 10.4468(14)
_cell_length_b 17.562(4)
_cell_length_c 13.972(3)
_cell_measurement_reflns_used 695
_cell_measurement_temperature 375(2)
_cell_measurement_theta_max 64.9350
_cell_measurement_theta_min 5.0360
_cell_volume 2474.2(9)
_computing_structure_refinement 'SHELXL-2014/7 (Sheldrick, 2014)'
_diffrn_ambient_temperature 375(2)
_diffrn_measured_fraction_theta_full 0.933
_diffrn_measured_fraction_theta_max 0.933
_diffrn_measurement_device_type bruker-CCD
_diffrn_radiation_type CuK\a
_diffrn_radiation_wavelength 1.54184
_diffrn_reflns_av_R_equivalents 0.3568
_diffrn_reflns_av_unetI/netI 0.3105
_diffrn_reflns_Laue_measured_fraction_full 0.933
_diffrn_reflns_Laue_measured_fraction_max 0.933
_diffrn_reflns_limit_h_max 12
_diffrn_reflns_limit_h_min -9
_diffrn_reflns_limit_k_max 20
_diffrn_reflns_limit_k_min -13
_diffrn_reflns_limit_l_max 7
_diffrn_reflns_limit_l_min -16
_diffrn_reflns_number 6800
_diffrn_reflns_point_group_measured_fraction_full 0.933
_diffrn_reflns_point_group_measured_fraction_max 0.933
_diffrn_reflns_theta_full 65.602
_diffrn_reflns_theta_max 65.602
_diffrn_reflns_theta_min 4.385
_exptl_absorpt_coefficient_mu 7.427
_exptl_crystal_colour yellow
_exptl_crystal_density_diffrn 1.637
_exptl_crystal_description block
_exptl_crystal_F_000 1224
_exptl_crystal_size_max 0.190
_exptl_crystal_size_mid 0.180
_exptl_crystal_size_min 0.170
_refine_diff_density_max 2.464
_refine_diff_density_min -2.495
_refine_diff_density_rms 0.311
_refine_ls_extinction_coef 0.00045(13)
_refine_ls_extinction_expression Fc^*^=kFc[1+0.001xFc^2^\l^3^/sin(2\q)]^-1/4^
_refine_ls_extinction_method 'SHELXL-2014/7 (Sheldrick 2014'
_refine_ls_goodness_of_fit_ref 1.277
_refine_ls_hydrogen_treatment constr
_refine_ls_matrix_type full
_refine_ls_number_parameters 284
_refine_ls_number_reflns 3981
_refine_ls_number_restraints 235
_refine_ls_restrained_S_all 1.257
_refine_ls_R_factor_all 0.4338
_refine_ls_R_factor_gt 0.2917
_refine_ls_shift/su_max 0.000
_refine_ls_shift/su_mean 0.000
_refine_ls_structure_factor_coef Fsqd
_refine_ls_weighting_details 'w=1/[\s^2^(Fo^2^)+(0.0212P)^2^+124.1241P] where P=(Fo^2^+2Fc^2^)/3'
_refine_ls_weighting_scheme calc
_refine_ls_wR_factor_gt 0.5155
_refine_ls_wR_factor_ref 0.5901
_reflns_Friedel_coverage 0.000
_reflns_number_gt 922
_reflns_number_total 3981
_reflns_threshold_expression 'I > 2\s(I)'
_cod_data_source_file cm9b04440_si_002.cif
_cod_data_source_block LIFM-WZ-1-375K
_cod_original_cell_volume 2474.2(8)
_cod_original_sg_symbol_H-M 'P 21/c'
_cod_database_code 4003464
_shelx_shelxl_version_number 2014/7
_shelx_space_group_comment
;
The symmetry employed for this shelxl refinement is uniquely defined
by the following loop, which should always be used as a source of
symmetry information in preference to the above space-group names.
They are only intended as comments.
;
_shelx_estimated_absorpt_t_min 0.333
_shelx_estimated_absorpt_t_max 0.365

loop_
_space_group_symop_operation_xyz
'x, y, z'
'-x, y+1/2, -z+1/2'
'-x, -y, -z'
'x, -y-1/2, z-1/2'

loop_
_atom_site_label
_atom_site_type_symbol
_atom_site_fract_x
_atom_site_fract_y
_atom_site_fract_z
_atom_site_U_iso_or_equiv
_atom_site_adp_type
_atom_site_occupancy
_atom_site_site_symmetry_order
_atom_site_calc_flag
_atom_site_refinement_flags_posn
_atom_site_refinement_flags_adp
Cd1 Cd 1.0958(3) 0.2338(3) 0.6081(3) 0.1138(19) Uani 1 1 d . U
N3 N 0.8974(19) 0.1582(15) 0.5475(18) 0.084(10) Uani 1 1 d G U
C11 C 0.780(2) 0.1992(12) 0.518(2) 0.066(10) Uani 1 1 d G U
C12 C 0.660(2) 0.1610(16) 0.4849(19) 0.088(13) Uani 1 1 d G U
H12 H 0.5810 0.1884 0.4650 0.106 Uiso 1 1 calc R U
C13 C 0.657(2) 0.0819(17) 0.482(2) 0.107(16) Uani 1 1 d G U
H13 H 0.5769 0.0563 0.4600 0.128 Uiso 1 1 calc R U
C14 C 0.775(3) 0.0409(12) 0.512(2) 0.112(17) Uani 1 1 d G U
H14 H 0.7731 -0.0120 0.5098 0.135 Uiso 1 1 calc R U
C15 C 0.895(2) 0.0791(15) 0.545(2) 0.115(17) Uani 1 1 d G U
H15 H 0.9736 0.0517 0.5646 0.138 Uiso 1 1 calc R U
C10 C 0.794(2) 0.2800(11) 0.509(2) 0.066(10) Uani 1 1 d G U
N2 N 0.914(2) 0.3103(13) 0.5628(18) 0.090(11) Uani 1 1 d G U
C6 C 0.931(2) 0.3888(14) 0.5702(18) 0.100(15) Uani 1 1 d G U
C7 C 0.828(3) 0.4369(11) 0.524(2) 0.065(10) Uani 1 1 d G U
H7 H 0.8398 0.4894 0.5287 0.078 Uiso 1 1 calc R U
C8 C 0.708(2) 0.4067(14) 0.4697(19) 0.089(13) Uani 1 1 d G U
C9 C 0.691(2) 0.3282(15) 0.4622(19) 0.093(14) Uani 1 1 d G U
H9 H 0.6107 0.3079 0.4261 0.111 Uiso 1 1 calc R U
C22 C 0.292(3) 0.6178(16) 0.261(2) 0.090(14) Uani 1 1 d G U
C23 C 0.313(2) 0.6958(17) 0.271(2) 0.108(16) Uani 1 1 d G U
H23 H 0.3975 0.7146 0.3001 0.129 Uiso 1 1 calc R U
C24 C 0.207(3) 0.7458(13) 0.239(2) 0.076(11) Uani 1 1 d G U
H24 H 0.2211 0.7981 0.2463 0.091 Uiso 1 1 calc R U
C25 C 0.081(2) 0.7177(17) 0.196(2) 0.096(14) Uani 1 1 d G U
C26 C 0.060(2) 0.6397(18) 0.186(2) 0.14(2) Uani 1 1 d G U
H26 H -0.0245 0.6209 0.1571 0.162 Uiso 1 1 calc R U
C27 C 0.166(3) 0.5897(13) 0.218(2) 0.087(13) Uani 1 1 d G U
H27 H 0.1519 0.5374 0.2109 0.105 Uiso 1 1 calc R U
O1 O 1.349(4) 0.228(3) 0.639(4) 0.176(19) Uani 1 1 d D U
C16 C 0.602(2) 0.4655(15) 0.409(2) 0.081(12) Uani 1 1 d G U
C21 C 0.499(3) 0.4388(12) 0.333(2) 0.090(13) Uani 1 1 d G U
H21 H 0.4966 0.3879 0.3137 0.108 Uiso 1 1 calc R U
C20 C 0.399(2) 0.4881(16) 0.2838(18) 0.095(14) Uani 1 1 d G U
H20 H 0.3298 0.4702 0.2324 0.114 Uiso 1 1 calc R U
C19 C 0.402(2) 0.5641(15) 0.312(2) 0.073(11) Uani 1 1 d G U
C18 C 0.505(3) 0.5908(12) 0.389(2) 0.098(15) Uani 1 1 d G U
H18 H 0.5076 0.6417 0.4078 0.117 Uiso 1 1 calc R U
C17 C 0.605(2) 0.5415(16) 0.4377(17) 0.077(11) Uani 1 1 d G U
H17 H 0.6744 0.5594 0.4891 0.093 Uiso 1 1 calc R U
C5 C 1.051(2) 0.4162(17) 0.636(2) 0.100(15) Uani 1 1 d G U
N1 N 1.147(3) 0.3603(13) 0.667(2) 0.089(11) Uani 1 1 d G U
C1 C 1.266(3) 0.3776(17) 0.736(2) 0.098(15) Uani 1 1 d G U
H1 H 1.3300 0.3402 0.7569 0.118 Uiso 1 1 calc R U
C2 C 1.288(3) 0.4508(19) 0.775(2) 0.14(2) Uani 1 1 d G U
H2 H 1.3669 0.4624 0.8213 0.164 Uiso 1 1 calc R U
C3 C 1.192(3) 0.5067(14) 0.744(2) 0.113(17) Uani 1 1 d G U
H3 H 1.2065 0.5557 0.7699 0.136 Uiso 1 1 calc R U
C4 C 1.073(3) 0.4894(15) 0.675(2) 0.088(13) Uani 1 1 d G U
H4 H 1.0091 0.5268 0.6541 0.106 Uiso 1 1 calc R U
O2 O 1.222(4) 0.125(2) 0.575(3) 0.132(13) Uani 1 1 d D U
C28 C -0.027(3) 0.7662(19) 0.160(2) 0.127(19) Uani 1 1 d G U
N7 N -0.098(3) 0.788(2) 0.0630(19) 0.104(12) Uani 1 1 d G U
N6 N -0.199(3) 0.8394(19) 0.071(2) 0.123(15) Uani 1 1 d G U
N5 N -0.190(3) 0.8500(18) 0.173(2) 0.132(16) Uani 1 1 d G U
N4 N -0.083(3) 0.805(2) 0.2286(16) 0.096(11) Uani 1 1 d G U
C29 C 1.331(8) 0.158(6) 0.600(6) 0.20(4) Uani 1 1 d . U
H29 H 1.4046 0.1323 0.5907 0.239 Uiso 1 1 calc R U

loop_
_atom_site_aniso_label
_atom_site_aniso_U_11
_atom_site_aniso_U_22
_atom_site_aniso_U_33
_atom_site_aniso_U_23
_atom_site_aniso_U_13
_atom_site_aniso_U_12
Cd1 0.0403(15) 0.144(3) 0.146(4) -0.005(3) 0.0043(16) 0.0166(18)
N3 0.083(13) 0.088(13) 0.083(13) -0.002(9) 0.026(9) 0.008(9)
C11 0.049(12) 0.073(13) 0.072(13) -0.002(9) 0.010(9) -0.002(9)
C12 0.087(15) 0.090(15) 0.086(16) 0.003(10) 0.019(10) -0.005(10)
C13 0.105(18) 0.109(18) 0.106(18) -0.002(10) 0.027(10) 0.000(10)
C14 0.112(19) 0.110(19) 0.114(19) 0.003(10) 0.029(10) -0.005(10)
C15 0.112(19) 0.118(19) 0.114(19) 0.000(10) 0.029(10) -0.002(10)
C10 0.055(12) 0.074(13) 0.068(13) 0.004(9) 0.010(9) 0.002(9)
N2 0.084(13) 0.095(14) 0.094(14) 0.002(10) 0.028(9) -0.015(9)
C6 0.091(17) 0.106(17) 0.103(17) 0.001(10) 0.028(10) 0.002(10)
C7 0.060(12) 0.067(12) 0.067(13) 0.007(9) 0.013(9) 0.002(9)
C8 0.084(15) 0.091(16) 0.089(16) -0.001(10) 0.019(10) 0.002(10)
C9 0.088(16) 0.095(16) 0.094(16) -0.003(10) 0.021(10) 0.000(10)
C22 0.089(16) 0.094(16) 0.088(16) 0.001(10) 0.024(10) -0.001(10)
C23 0.101(18) 0.111(18) 0.110(18) 0.002(10) 0.026(10) 0.003(10)
C24 0.066(13) 0.078(14) 0.081(14) 0.002(10) 0.017(9) 0.007(9)
C25 0.092(16) 0.096(16) 0.100(16) 0.002(10) 0.022(10) 0.006(10)
C26 0.13(2) 0.13(2) 0.14(2) -0.002(10) 0.033(11) -0.004(10)
C27 0.081(15) 0.089(15) 0.089(15) -0.001(10) 0.019(10) -0.003(10)
O1 0.18(2) 0.17(2) 0.18(2) -0.002(10) 0.053(11) 0.000(10)
C16 0.075(14) 0.086(15) 0.082(15) 0.003(10) 0.020(9) -0.002(9)
C21 0.086(15) 0.094(16) 0.090(16) 0.001(10) 0.023(10) -0.002(10)
C20 0.090(16) 0.099(16) 0.097(16) 0.000(10) 0.025(10) 0.000(10)
C19 0.060(13) 0.077(13) 0.078(14) -0.005(10) 0.013(9) 0.005(9)
C18 0.095(16) 0.098(17) 0.098(17) 0.001(10) 0.021(10) 0.001(10)
C17 0.072(14) 0.083(14) 0.076(14) -0.001(10) 0.015(9) -0.003(9)
C5 0.097(17) 0.103(17) 0.099(17) 0.007(10) 0.023(10) -0.002(10)
N1 0.085(13) 0.087(13) 0.094(13) -0.007(10) 0.024(9) 0.000(9)
C1 0.095(17) 0.101(17) 0.100(17) 0.003(10) 0.029(10) 0.006(10)
C2 0.13(2) 0.14(2) 0.14(2) -0.001(10) 0.036(11) -0.002(10)
C3 0.109(19) 0.113(19) 0.116(19) 0.002(10) 0.026(10) -0.001(10)
C4 0.083(15) 0.091(16) 0.090(16) -0.001(10) 0.021(10) -0.001(10)
O2 0.122(15) 0.138(16) 0.138(16) 0.000(10) 0.035(10) 0.004(10)
C28 0.12(2) 0.13(2) 0.13(2) -0.001(10) 0.032(11) 0.004(10)
N7 0.100(14) 0.111(15) 0.105(15) -0.001(10) 0.037(10) 0.008(10)
N6 0.117(17) 0.125(17) 0.127(17) 0.004(10) 0.032(10) 0.004(10)
N5 0.129(18) 0.132(18) 0.135(18) 0.000(10) 0.033(10) 0.002(10)
N4 0.088(13) 0.105(14) 0.096(14) 0.002(10) 0.029(9) 0.001(9)
C29 0.20(4) 0.20(4) 0.20(4) -0.001(10) 0.051(14) -0.001(10)

loop_
_atom_type_symbol
_atom_type_description
_atom_type_scat_dispersion_real
_atom_type_scat_dispersion_imag
_atom_type_scat_source
C C 0.0181 0.0091 'International Tables Vol C Tables 4.2.6.8 and 6.1.1.4'
H H 0.0000 0.0000 'International Tables Vol C Tables 4.2.6.8 and 6.1.1.4'
N N 0.0311 0.0180 'International Tables Vol C Tables 4.2.6.8 and 6.1.1.4'
O O 0.0492 0.0322 'International Tables Vol C Tables 4.2.6.8 and 6.1.1.4'
Cd Cd 0.1185 4.6533 'International Tables Vol C Tables 4.2.6.8 and 6.1.1.4'

loop_
_geom_angle_atom_site_label_1
_geom_angle_atom_site_label_2
_geom_angle_atom_site_label_3
_geom_angle
_geom_angle_site_symmetry_1
_geom_angle_site_symmetry_3
N2 Cd1 O2 149.9(11) . .
N2 Cd1 N3 69.6(9) . .
O2 Cd1 N3 87.9(11) . .
N2 Cd1 N4 100(4) . 3_666
O2 Cd1 N4 97(5) . 3_666
N3 Cd1 N4 86(10) . 3_666
N2 Cd1 N1 69.0(9) . .
O2 Cd1 N1 135.3(11) . .
N3 Cd1 N1 136.7(10) . .
N4 Cd1 N1 90(9) 3_666 .
N2 Cd1 N7 75(8) . 2_645
O2 Cd1 N7 88(8) . 2_645
N3 Cd1 N7 95.3(16) . 2_645
N4 Cd1 N7 174(8) 3_666 2_645
N1 Cd1 N7 86(6) . 2_645
N2 Cd1 O1 144.7(12) . .
O2 Cd1 O1 54.3(8) . .
N3 Cd1 O1 142.1(12) . .
N4 Cd1 O1 98(7) 3_666 .
N1 Cd1 O1 81.1(12) . .
N7 Cd1 O1 85(6) 2_645 .
N2 Cd1 C29 159.8(19) . .
O2 Cd1 C29 25.8(18) . .
N3 Cd1 C29 114(2) . .
N4 Cd1 C29 100(4) 3_666 .
N1 Cd1 C29 109(2) . .
N7 Cd1 C29 85(8) 2_645 .
O1 Cd1 C29 28.5(18) . .
C11 N3 C15 120.0 . .
C11 N3 Cd1 115.5(14) . .
C15 N3 Cd1 124.5(14) . .
N3 C11 C12 120.0 . .
N3 C11 C10 116(2) . .
C12 C11 C10 124(2) . .
C11 C12 C13 120.0 . .
C11 C12 H12 120.0 . .
C13 C12 H12 120.0 . .
C14 C13 C12 120.0 . .
C14 C13 H13 120.0 . .
C12 C13 H13 120.0 . .
C13 C14 C15 120.0 . .
C13 C14 H14 120.0 . .
C15 C14 H14 120.0 . .
C14 C15 N3 120.0 . .
C14 C15 H15 120.0 . .
N3 C15 H15 120.0 . .
N2 C10 C9 120.0 . .
N2 C10 C11 116(2) . .
C9 C10 C11 124(2) . .
C6 N2 C10 120.0 . .
C6 N2 Cd1 118.9(13) . .
C10 N2 Cd1 119.6(13) . .
N2 C6 C7 120.0 . .
N2 C6 C5 117(2) . .
C7 C6 C5 122(2) . .
C8 C7 C6 120.0 . .
C8 C7 H7 120.0 . .
C6 C7 H7 120.0 . .
C9 C8 C7 120.0 . .
C9 C8 C16 123.2(19) . .
C7 C8 C16 116.4(19) . .
C8 C9 C10 120.0 . .
C8 C9 H9 120.0 . .
C10 C9 H9 120.0 . .
C23 C22 C27 120.0 . .
C23 C22 C19 119(2) . .
C27 C22 C19 120(2) . .
C24 C23 C22 120.0 . .
C24 C23 H23 120.0 . .
C22 C23 H23 120.0 . .
C23 C24 C25 120.0 . .
C23 C24 H24 120.0 . .
C25 C24 H24 120.0 . .
C28 C25 C26 118(3) . .
C28 C25 C24 122(3) . .
C26 C25 C24 120.0 . .
C27 C26 C25 120.0 . .
C27 C26 H26 120.0 . .
C25 C26 H26 120.0 . .
C26 C27 C22 120.0 . .
C26 C27 H27 120.0 . .
C22 C27 H27 120.0 . .
C29 O1 Cd1 86(4) . .
C21 C16 C17 120.0 . .
C21 C16 C8 119(2) . .
C17 C16 C8 121(2) . .
C20 C21 C16 120.0 . .
C20 C21 H21 120.0 . .
C16 C21 H21 120.0 . .
C21 C20 C19 120.0 . .
C21 C20 H20 120.0 . .
C19 C20 H20 120.0 . .
C18 C19 C20 120.0 . .
C18 C19 C22 120(2) . .
C20 C19 C22 120(2) . .
C19 C18 C17 120.0 . .
C19 C18 H18 120.0 . .
C17 C18 H18 120.0 . .
C18 C17 C16 120.0 . .
C18 C17 H17 120.0 . .
C16 C17 H17 120.0 . .
N1 C5 C4 120.0 . .
N1 C5 C6 114(2) . .
C4 C5 C6 126(2) . .
C5 N1 C1 120.0 . .
C5 N1 Cd1 118.2(15) . .
C1 N1 Cd1 121.6(15) . .
C2 C1 N1 120.0 . .
C2 C1 H1 120.0 . .
N1 C1 H1 120.0 . .
C1 C2 C3 120.0 . .
C1 C2 H2 120.0 . .
C3 C2 H2 120.0 . .
C4 C3 C2 120.0 . .
C4 C3 H3 120.0 . .
C2 C3 H3 120.0 . .
C3 C4 C5 120.0 . .
C3 C4 H4 120.0 . .
C5 C4 H4 120.0 . .
C29 O2 Cd1 95(5) . .
C25 C28 N4 119(3) . .
C25 C28 N7 133(3) . .
N4 C28 N7 108.0 . .
C28 N7 N6 108.0 . .
C28 N7 Cd1 131.4(19) . 2_655
N6 N7 Cd1 119.7(19) . 2_655
N7 N6 N5 108.0 . .
N4 N5 N6 108.0 . .
C28 N4 N5 108.0 . .
C28 N4 Cd1 129(2) . 3_666
N5 N4 Cd1 116.2(19) . 3_666
O2 C29 O1 124(8) . .
O2 C29 Cd1 59(4) . .
O1 C29 Cd1 65(4) . .
O2 C29 H29 118.0 . .
O1 C29 H29 118.0 . .
Cd1 C29 H29 174.5 . .

loop_
_geom_bond_atom_site_label_1
_geom_bond_atom_site_label_2
_geom_bond_distance
_geom_bond_site_symmetry_2
Cd1 N2 2.274(18) .
Cd1 O2 2.43(4) .
Cd1 N3 2.42(2) .
Cd1 N4 2.4(3) 3_666
Cd1 N1 2.38(2) .
Cd1 N7 2.6(3) 2_645
Cd1 O1 2.57(5) .
Cd1 C29 2.82(9) .
N3 C11 1.3900 .
N3 C15 1.3900 .
C11 C12 1.3900 .
C11 C10 1.44(3) .
C12 C13 1.3900 .
C12 H12 0.9300 .
C13 C14 1.3900 .
C13 H13 0.9300 .
C14 C15 1.3900 .
C14 H14 0.9300 .
C15 H15 0.9300 .
C10 N2 1.3900 .
C10 C9 1.3900 .
N2 C6 1.3900 .
C6 C7 1.3900 .
C6 C5 1.43(3) .
C7 C8 1.3900 .
C7 H7 0.9300 .
C8 C9 1.3900 .
C8 C16 1.59(3) .
C9 H9 0.9300 .
C22 C23 1.3900 .
C22 C27 1.3900 .
C22 C19 1.51(3) .
C23 C24 1.3900 .
C23 H23 0.9300 .
C24 C25 1.3900 .
C24 H24 0.9300 .
C25 C28 1.39(3) .
C25 C26 1.3900 .
C26 C27 1.3900 .
C26 H26 0.9300 .
C27 H27 0.9300 .
O1 C29 1.35(9) .
C16 C21 1.3900 .
C16 C17 1.3900 .
C21 C20 1.3900 .
C21 H21 0.9300 .
C20 C19 1.3900 .
C20 H20 0.9300 .
C19 C18 1.3900 .
C18 C17 1.3900 .
C18 H18 0.9300 .
C17 H17 0.9300 .
C5 N1 1.3900 .
C5 C4 1.3900 .
N1 C1 1.3900 .
C1 C2 1.3900 .
C1 H1 0.9300 .
C2 C3 1.3900 .
C2 H2 0.9300 .
C3 C4 1.3900 .
C3 H3 0.9300 .
C4 H4 0.9300 .
O2 C29 1.24(8) .
C28 N4 1.4200 .
C28 N7 1.4200 .
N7 N6 1.4200 .
N7 Cd1 2.58(2) 2_655
N6 N5 1.4200 .
N5 N4 1.4200 .
N4 Cd1 2.42(2) 3_666
C29 H29 0.9300 .
